data_7159348
loop_
_publ_author_name
'Gond, Sarita'
'Yadav, Pranjalee'
'Singh, Aayoosh'
'Garai, Somenath'
'Shekher, Anusmita'
'Gupta, Subash Chandra'
'Singh, Vinod P.'

_publ_section_title
;
 A colorimetric and 'OFF-ON' fluorometric chemosensor based on a
 rhodamine-pyrazole derivative for the detection of Al<sup>3+</sup>,
 Fe<sup>3+</sup>and Cr<sup>3+</sup>metal ions, and its intracellular
 application.
;
_journal_issue 21
_journal_name_full 'Organic &amp; biomolecular chemistry'
_journal_page_first 4482
_journal_page_last 4490
_journal_paper_doi 10.1039/d3ob00434a
_journal_volume 21
_journal_year 2023
_chemical_formula_moiety 'C39 H39 Cl N6 O2'
_chemical_formula_sum 'C39 H39 Cl N6 O2'
_chemical_formula_weight 659.21
_space_group_crystal_system monoclinic
_space_group_IT_number 14
_space_group_name_Hall '-P 2ybc'
_space_group_name_H-M_alt 'P 1 21/c 1'
_atom_sites_solution_hydrogens geom
_audit_block_doi 10.5517/ccdc.csd.cc2f5txc
_audit_creation_date 2023-01-09
_audit_creation_method
;
Olex2 1.5
(compiled 2022.04.07 svn.rca3783a0 for OlexSys, GUI svn.r6498)
;
_audit_update_record
;
2023-02-05 deposited with the CCDC.	2023-05-12 downloaded from the CCDC.
;
_cell_angle_alpha 90
_cell_angle_beta 97.427(2)
_cell_angle_gamma 90
_cell_formula_units_Z 4
_cell_length_a 12.2907(4)
_cell_length_b 9.6187(2)
_cell_length_c 29.8472(7)
_cell_measurement_reflns_used 34649
_cell_measurement_temperature 298
_cell_measurement_theta_max 24.4480
_cell_measurement_theta_min 2.5170
_cell_volume 3498.95(16)
_computing_cell_refinement 'CrysAlisPro 1.171.42.63a (Rigaku OD, 2022)'
_computing_data_collection 'CrysAlisPro 1.171.42.63a (Rigaku OD, 2022)'
_computing_data_reduction 'CrysAlisPro 1.171.42.63a (Rigaku OD, 2022)'
_computing_molecular_graphics 'Olex2 1.5 (Dolomanov et al., 2009)'
_computing_publication_material 'Olex2 1.5 (Dolomanov et al., 2009)'
_computing_structure_refinement 'SHELXL 2018/3 (Sheldrick, 2015)'
_computing_structure_solution 'SHELXT 2018/2 (Sheldrick, 2018)'
_diffrn_ambient_temperature 298.00
_diffrn_detector_area_resol_mean 10.0000
_diffrn_detector_type HyPix3000
_diffrn_measured_fraction_theta_full 0.987
_diffrn_measured_fraction_theta_max 0.987
_diffrn_measurement_details
;
List of Runs (angles in degrees, time in seconds):

  # Type    Start    End  Width  t~exp~   \w     \q     \k     \f   Frames
#--------------------------------------------------------------------------
  1  \w    -82.00   4.00   0.50   21.01    --  -11.14 -24.00-139.00  172
  2  \w    -14.00  59.00   0.50   21.01    --  -11.14  24.00  24.00  146
  3  \w    -56.00 -30.00   0.50   21.01    --   11.77 -24.00-139.00   52
  4  \w      1.00  50.00   0.50   21.01    --   11.77  24.00  24.00   98
  5  \w    -41.00 -15.00   0.50   21.01    --  -11.14 -38.00  60.00   52
  6  \w     20.00  51.00   0.50   21.01    --  -11.14  38.00 -30.00   62
  7  \w    -73.00 -48.00   0.50   21.01    --  -11.14 145.00-172.92   50
  8  \w    -44.00 -16.00   0.50   21.01    --  -11.14  93.00  94.43   56
  9  \w    -77.00 -48.00   0.50   21.01    --  -11.14 -38.00  60.00   58
 10  \w    -83.00   5.00   0.50   21.01    --  -11.14 -19.00 120.00  176
 11  \w    -17.00  23.00   0.50   21.01    --  -11.14 -99.00-180.00   80
 12  \w    -31.00  12.00   0.50   21.01    --  -11.14  19.00 -60.00   86
 13  \w    -77.00 -11.00   0.50   21.01    --  -11.14 -38.00  90.00  132
 14  \w    -24.00  22.00   0.50   21.01    --  -11.14 -99.00-120.00   92
 15  \w    -72.00 -39.00   0.50   21.01    --  -11.14 141.00-111.98   66
 16  \w    -78.00 -44.00   0.50   21.01    --  -11.14 150.00-104.01   68
 17  \w    -49.00 -21.00   0.50   21.01    --  -11.14 107.00  92.61   56
 18  \w    -26.00  55.00   0.50   21.01    --  -11.14  38.00-180.00  162
 19  \w    -66.00 -39.00   0.50   21.01    --  -11.14 141.00  64.09   54
 20  \w    -17.00   9.00   0.50   21.01    --  -11.14 -99.00 -30.00   52
 21  \w    -74.00 -49.00   0.50   21.01    --  -11.14 145.00   0.71   50
 22  \w     27.00  61.00   0.50   21.01    --  -11.14  19.00 -60.00   68
 23  \w    -73.00 -45.00   0.50   21.01    --  -11.14 153.00  17.89   56
 24  \w    -77.00  -1.00   0.50   21.01    --  -11.14 -38.00-150.00  152
 25  \w    -24.00  22.00   0.50   21.01    --  -11.14 -99.00 120.00   92
 26  \w    -24.00   6.00   0.50   21.01    --  -11.14  38.00  90.00   60
 27  \w     12.00  55.00   0.50   21.01    --  -11.14  38.00  90.00   86
 28  \w    -58.00  -9.00   0.50   21.01    --  -11.14 -77.00-150.00   98
 29  \w    -66.00 -41.00   0.50   21.01    --  -11.14 136.00-120.27   50
 30  \w    -26.00  12.00   0.50   21.01    --  -11.14  38.00 -30.00   76
 31  \w    -43.00   5.00   0.50   21.01    --   11.77 -19.00 150.00   96
 32  \w     -8.00  76.00   0.50   21.01    --   11.77  77.00-150.00  168
 33  \w     -9.00  79.00   0.50   21.01    --   11.77  57.00-150.00  176
 34  \w     15.00  46.00   0.50   21.01    --   11.77 -99.00-120.00   62
 35  \w    -26.00   2.00   0.50   21.01    --   11.77 -99.00-120.00   56
 36  \w     12.00  47.00   0.50   21.01    --   11.77-125.00-120.00   70
 37  \w    -57.00   0.00   0.50   21.01    --   11.77 -19.00  60.00  114
 38  \w     -3.00  74.00   0.50   21.01    --   11.77  38.00  30.00  154
 39  \w     13.00  60.00   0.50   21.01    --   11.77-125.00  60.00   94
 40  \w      1.00  34.00   0.50   21.01    --   11.77 -77.00-180.00   66
 41  \w    -57.00 -30.00   0.50   21.01    --   11.77 -77.00-180.00   54
;
_diffrn_measurement_device 'four-circle diffractometer'
_diffrn_measurement_device_type 'XtaLAB Synergy, Dualflex, HyPix3000'
_diffrn_measurement_method '\w scans'
_diffrn_radiation_type MoK\a
_diffrn_radiation_wavelength 0.71073
_diffrn_reflns_av_R_equivalents 0.0374
_diffrn_reflns_av_unetI/netI 0.0196
_diffrn_reflns_Laue_measured_fraction_full 0.987
_diffrn_reflns_Laue_measured_fraction_max 0.987
_diffrn_reflns_limit_h_max 14
_diffrn_reflns_limit_h_min -14
_diffrn_reflns_limit_k_max 11
_diffrn_reflns_limit_k_min -11
_diffrn_reflns_limit_l_max 35
_diffrn_reflns_limit_l_min -35
_diffrn_reflns_number 89428
_diffrn_reflns_point_group_measured_fraction_full 0.987
_diffrn_reflns_point_group_measured_fraction_max 0.987
_diffrn_reflns_theta_full 24.999
_diffrn_reflns_theta_max 24.999
_diffrn_reflns_theta_min 2.525
_exptl_absorpt_coefficient_mu 0.152
_exptl_absorpt_correction_T_max 1.00000
_exptl_absorpt_correction_T_min 0.67912
_exptl_absorpt_correction_type multi-scan
_exptl_absorpt_process_details
;
CrysAlisPro 1.171.42.63a (Rigaku Oxford Diffraction, 2022)
Empirical absorption correction using spherical harmonics,
implemented in SCALE3 ABSPACK scaling algorithm.
;
_exptl_crystal_colour 'clear light brown'
_exptl_crystal_colour_lustre clear
_exptl_crystal_colour_modifier light
_exptl_crystal_colour_primary brown
_exptl_crystal_density_diffrn 1.251
_exptl_crystal_description needle
_exptl_crystal_F_000 1392
_exptl_crystal_recrystallization_method 'The material was recrystallised from Acetonitrile by slow evaporation'
_exptl_crystal_size_max 0.35
_exptl_crystal_size_mid 0.18
_exptl_crystal_size_min 0.15
_refine_diff_density_max 0.472
_refine_diff_density_min -0.205
_refine_diff_density_rms 0.040
_refine_ls_extinction_method none
_refine_ls_goodness_of_fit_ref 1.063
_refine_ls_hydrogen_treatment constr
_refine_ls_matrix_type full
_refine_ls_number_parameters 534
_refine_ls_number_reflns 6091
_refine_ls_number_restraints 517
_refine_ls_restrained_S_all 1.056
_refine_ls_R_factor_all 0.1082
_refine_ls_R_factor_gt 0.0732
_refine_ls_shift/su_max 0.000
_refine_ls_shift/su_mean 0.000
_refine_ls_structure_factor_coef Fsqd
_refine_ls_weighting_details 'w=1/[\s^2^(Fo^2^)+(0.1301P)^2^+0.8492P] where P=(Fo^2^+2Fc^2^)/3'
_refine_ls_weighting_scheme calc
_refine_ls_wR_factor_gt 0.2133
_refine_ls_wR_factor_ref 0.2474
_reflns_Friedel_coverage 0.000
_reflns_number_gt 3747
_reflns_number_total 6091
_reflns_threshold_expression 'I > 2\s(I)'
_cod_data_source_file d3ob00434a2.cif
_cod_data_source_block r-1n
_cod_depositor_comments 'Adding full bibliography for 7159348.cif.'
_cod_database_code 7159348
_shelx_shelxl_version_number 2018/3
_shelx_space_group_comment
;
The symmetry employed for this shelxl refinement is uniquely defined
by the following loop, which should always be used as a source of
symmetry information in preference to the above space-group names.
They are only intended as comments.
;
_shelx_estimated_absorpt_t_max 0.977
_shelx_estimated_absorpt_t_min 0.949
_olex2_refinement_description
;
1. Fixed Uiso
 At 1.2 times of:
  All C(H) groups, All C(H,H) groups
 At 1.5 times of:
  All C(H,H,H) groups
2. Restrained distances
 C13-C17
 1.54 with sigma of 0.02
3. Rigid body (RIGU) restrains
 N1, Cl1, C38, C41, N6, C5, Cl2, C34, C40, C21, N3, N5, N7, C47, C2, H34, C27,
 C43, C23, C3, C31, C33, N4, C16, H27A, H27B, H27C, H43A, H43B, H43C, C45, H23,
 H3, C49, C7, H33, C15, H31, C10, C1, C8, C22, O2, C30, C11, H45, H49, H7, C29,
 H15, C4, C20, C6, C12, C36, C44, H11, H29, H20, O1, C28, C26, C14, H12, C24,
 H36, C46, H44, C50, H28, C32, H26, H14, C18, N2, H24, H46, H50, N8, C42, C9,
 C19, H9B, H9A, C25, C13, C35, H35B, H35C, H42A, H42B, C48, C37, H19A, H19B,
 C39, H39A, H39B, H37A, H37B, H25A, H25B, H13A, H13B, C17, H17B, H17C, H35A,
 H48A, H48B, H48C, H37C, H39C, H17A
 with sigma for 1-2 distances of 0.002 and sigma for 1-3 distances of 0.004
4. Others
 Fixed Sof: Cl1(0.7) N6(0.7) N5(0.7) C38(0.7) C40(0.7) C27(0.7) H27A(0.7)
 H27B(0.7) H27C(0.7) C7(0.7) H7(0.7) C29(0.7) H29(0.7) C15(0.7) H15(0.7)
 C31(0.7) H31(0.7) C2(0.7) C33(0.7) H33(0.7) C9(0.5) H9A(0.5) H9B(0.5) C37(0.5)
 H37A(0.5) H37B(0.5) H37C(0.5) C19(0.5) H19A(0.5) H19B(0.5) C39(0.5) H39A(0.5)
 H39B(0.5) H39C(0.5) N3(0.3) C5(0.3) C21(0.3) N7(0.3) C43(0.3) H43A(0.3)
 H43B(0.3) H43C(0.3) Cl2(0.3) C11(0.3) H11(0.3) C45(0.3) H45(0.3) C23(0.3)
 H23(0.3) C47(0.3) C3(0.3) H3(0.3) C49(0.3) H49(0.3)
5.a :
 N3(C5,C41,C21,N7)
5.b Secondary CH2 refined with riding coordinates:
 C42(H42A,H42B), C25(H25A,H25B), C13(H13A,H13B), C9(H9A,H9B), C19(H19A,H19B)
5.c Aromatic/amide H refined with riding coordinates:
 C12(H12), C14(H14), C20(H20), C24(H24), C26(H26), C28(H28), C34(H34),
 C36(H36), C44(H44), C46(H46), C50(H50), C7(H7), C29(H29), C15(H15), C31(H31),
 C33(H33), C11(H11), C45(H45), C23(H23), C3(H3), C49(H49)
5.d Fitted hexagon refined as free rotating group:
 C7(C29,C15,C31,C2,C33), C11(C45,C23,C47,C3,C49)
5.e Idealised Me refined as rotating group:
 C48(H48A,H48B,H48C), C27(H27A,H27B,H27C), C17(H17A,H17B,H17C), C35(H35A,H35B,
 H35C), C37(H37A,H37B,H37C), C39(H39A,H39B,H39C), C43(H43A,H43B,H43C)
;
_olex2_exptl_crystal_mounting_method 'The crystal was mounted on a MITIGEN holder in perfluoroether oil'
_olex2_submission_special_instructions 'No special instructions were received'
_oxdiff_exptl_absorpt_empirical_details
;
Empirical correction (ABSPACK) includes:
- Absorption correction using spherical harmonics
- Frame scaling
;

loop_
_space_group_symop_operation_xyz
'x, y, z'
'-x, y+1/2, -z+1/2'
'-x, -y, -z'
'x, -y-1/2, z-1/2'

loop_
_atom_site_label
_atom_site_type_symbol
_atom_site_fract_x
_atom_site_fract_y
_atom_site_fract_z
_atom_site_U_iso_or_equiv
_atom_site_adp_type
_atom_site_occupancy
_atom_site_site_symmetry_order
_atom_site_calc_flag
_atom_site_refinement_flags_posn
_atom_site_refinement_flags_adp
_atom_site_refinement_flags_occupancy
_atom_site_disorder_assembly
_atom_site_disorder_group
Cl1 Cl 0.8301(2) 0.6676(2) 0.43276(7) 0.1304(7) Uani 0.7 1 d . . P A 1
O1 O 0.74579(19) 0.8527(2) 0.68653(7) 0.0970(7) Uani 1 1 d . . . . .
N1 N 0.71982(19) 0.8334(3) 0.56083(7) 0.0765(6) Uani 1 1 d . . . . .
O2 O 0.6335(2) 1.0225(3) 0.48627(7) 0.1251(10) Uani 1 1 d . . . . .
N4 N 0.6779(2) 0.9660(3) 0.56169(7) 0.0860(7) Uani 1 1 d . . . . .
C1 C 0.5928(3) 0.9147(3) 0.63004(8) 0.0740(7) Uani 1 1 d . . . . .
C4 C 0.6384(3) 0.8351(3) 0.66637(9) 0.0773(7) Uani 1 1 d . . . . .
C6 C 0.8065(3) 0.9593(3) 0.67220(9) 0.0788(7) Uani 1 1 d . . . . .
C8 C 0.7704(3) 1.0417(3) 0.63559(9) 0.0760(7) Uani 1 1 d . . . . .
N6 N 0.8319(5) 0.4608(8) 0.49231(19) 0.0914(16) Uani 0.7 1 d . . P A 1
C10 C 0.6606(3) 1.0171(3) 0.60722(8) 0.0777(7) Uani 1 1 d . . . . .
C12 C 0.8425(3) 1.1435(3) 0.62531(10) 0.0873(8) Uani 1 1 d . . . . .
H12 H 0.821325 1.200762 0.600601 0.105 Uiso 1 1 calc R U . . .
C14 C 0.9079(3) 0.9780(4) 0.69800(10) 0.0943(9) Uani 1 1 d . . . . .
H14 H 0.928809 0.919276 0.722356 0.113 Uiso 1 1 calc R U . . .
C16 C 0.6328(3) 1.0479(4) 0.52657(10) 0.0976(10) Uani 1 1 d . . . . .
C18 C 0.9792(3) 1.0838(4) 0.68787(11) 0.0942(9) Uani 1 1 d . . . . .
C20 C 0.4843(3) 0.8867(3) 0.61416(10) 0.0880(8) Uani 1 1 d . . . . .
H20 H 0.450816 0.937365 0.589643 0.106 Uiso 1 1 calc R U . . .
C22 C 0.5985(3) 1.1516(3) 0.59387(11) 0.0919(9) Uani 1 1 d . . . . .
C24 C 0.9438(3) 1.1647(3) 0.64966(11) 0.0918(9) Uani 1 1 d . . . . .
H24 H 0.989469 1.233538 0.640705 0.110 Uiso 1 1 calc R U . . .
N8 N 0.4142(3) 0.6040(4) 0.68740(14) 0.1359(13) Uani 1 1 d . . . . .
C26 C 0.4241(3) 0.7879(4) 0.63287(11) 0.0954(9) Uani 1 1 d . . . . .
H26 H 0.350690 0.775029 0.621603 0.115 Uiso 1 1 calc R U . . .
N2 N 1.0781(3) 1.1062(4) 0.71418(11) 0.1322(12) Uani 1 1 d . . . . .
C28 C 0.5812(3) 0.7360(3) 0.68558(11) 0.0931(9) Uani 1 1 d . . . . .
H28 H 0.615123 0.687007 0.710398 0.112 Uiso 1 1 calc R U . . .
C30 C 0.5854(3) 1.1660(4) 0.54748(12) 0.1040(11) Uani 1 1 d . . . . .
C32 C 0.4723(3) 0.7059(4) 0.66892(12) 0.0966(9) Uani 1 1 d . . . . .
N5 N 0.8120(4) 0.4230(5) 0.53307(18) 0.0988(14) Uani 0.7 1 d . . P A 1
C34 C 0.7418(3) 0.7825(4) 0.52366(10) 0.0986(10) Uani 1 1 d . . . . .
H34 H 0.732771 0.835748 0.497438 0.118 Uiso 1 1 calc R U . . .
C36 C 0.5596(4) 1.2492(4) 0.62094(15) 0.1184(13) Uani 1 1 d . . . . .
H36 H 0.569290 1.240380 0.652231 0.142 Uiso 1 1 calc R U . . .
C38 C 0.8143(6) 0.5928(10) 0.4855(2) 0.0964(19) Uani 0.7 1 d . . P A 1
C40 C 0.7793(5) 0.5380(6) 0.55047(18) 0.0896(15) Uani 0.7 1 d . . P A 1
C42 C 1.1600(4) 1.1994(5) 0.70033(15) 0.1211(12) Uani 1 1 d . . . . .
H42A H 1.208312 1.228548 0.726957 0.145 Uiso 1 1 calc R U . . .
H42B H 1.123380 1.281679 0.687010 0.145 Uiso 1 1 calc R U . . .
C44 C 0.5302(4) 1.2799(5) 0.52656(17) 0.1355(16) Uani 1 1 d . . . . .
H44 H 0.521143 1.289103 0.495280 0.163 Uiso 1 1 calc R U . . .
C46 C 0.5049(4) 1.3624(5) 0.5997(2) 0.1489(19) Uani 1 1 d . . . . .
H46 H 0.477280 1.430614 0.617224 0.179 Uiso 1 1 calc R U . . .
C48 C 1.2272(4) 1.1388(6) 0.66761(18) 0.1466(16) Uani 1 1 d . . . . .
H48A H 1.180208 1.108773 0.641189 0.220 Uiso 1 1 calc R U . . .
H48B H 1.267606 1.060782 0.681139 0.220 Uiso 1 1 calc R U . . .
H48C H 1.277452 1.207667 0.659261 0.220 Uiso 1 1 calc R U . . .
C50 C 0.4902(4) 1.3764(5) 0.5529(2) 0.1519(19) Uani 1 1 d . . . . .
H50 H 0.452538 1.452933 0.539608 0.182 Uiso 1 1 calc R U . . .
C25 C 0.3017(5) 0.5736(6) 0.6708(2) 0.170(2) Uani 1 1 d . . . . .
H25A H 0.290827 0.588884 0.638397 0.205 Uiso 1 1 calc R U . . .
H25B H 0.288568 0.475753 0.675910 0.205 Uiso 1 1 calc R U . . .
C13 C 0.4707(6) 0.5132(7) 0.7235(2) 0.180(3) Uani 1 1 d D . . . .
H13A H 0.430963 0.426424 0.724746 0.216 Uiso 1 1 calc R U . . .
H13B H 0.544407 0.492068 0.717174 0.216 Uiso 1 1 calc R U . . .
C27 C 0.7435(6) 0.5488(6) 0.5974(2) 0.1065(17) Uani 0.7 1 d . . P A 1
H27A H 0.791399 0.611281 0.615580 0.160 Uiso 0.7 1 calc R U P A 1
H27B H 0.746751 0.458555 0.611232 0.160 Uiso 0.7 1 calc R U P A 1
H27C H 0.669612 0.583253 0.594811 0.160 Uiso 0.7 1 calc R U P A 1
C7 C 0.8439(4) 0.1177(4) 0.43567(17) 0.140(2) Uani 0.7 1 d G . P A 1
H7 H 0.807416 0.032931 0.435221 0.168 Uiso 0.7 1 calc R U P A 1
C29 C 0.9285(4) 0.1365(5) 0.40952(18) 0.153(3) Uani 0.7 1 d G . P A 1
H29 H 0.948600 0.064247 0.391585 0.183 Uiso 0.7 1 calc R U P A 1
C15 C 0.9830(4) 0.2632(6) 0.41019(18) 0.140(3) Uani 0.7 1 d G . P A 1
H15 H 1.039591 0.275786 0.392695 0.167 Uiso 0.7 1 calc R U P A 1
C31 C 0.9529(4) 0.3712(4) 0.43700(17) 0.110(2) Uani 0.7 1 d G . P A 1
H31 H 0.989401 0.456010 0.437442 0.132 Uiso 0.7 1 calc R U P A 1
C2 C 0.8683(4) 0.3525(4) 0.46314(14) 0.0967(15) Uani 0.7 1 d G . P A 1
C33 C 0.8138(3) 0.2257(4) 0.46248(15) 0.1170(17) Uani 0.7 1 d G . P A 1
H33 H 0.757225 0.213158 0.479969 0.140 Uiso 0.7 1 calc R U P A 1
C17 C 0.4748(7) 0.5803(9) 0.7630(2) 0.218(3) Uani 1 1 d D . . . .
H17A H 0.510535 0.522800 0.786741 0.326 Uiso 1 1 calc R U . . .
H17B H 0.401577 0.600986 0.768926 0.326 Uiso 1 1 calc R U . . .
H17C H 0.515117 0.665343 0.761588 0.326 Uiso 1 1 calc R U . . .
C35 C 0.2227(8) 0.6522(14) 0.6903(4) 0.294(6) Uani 1 1 d . . . . .
H35A H 0.152684 0.643427 0.672169 0.442 Uiso 1 1 calc R U . . .
H35B H 0.244316 0.748153 0.691868 0.442 Uiso 1 1 calc R U . . .
H35C H 0.217568 0.618295 0.720245 0.442 Uiso 1 1 calc R U . . .
C9 C 1.0991(14) 1.0479(15) 0.7606(5) 0.127(4) Uani 0.5 1 d . . P B 2
H9A H 1.145507 1.111566 0.779675 0.152 Uiso 0.5 1 calc R U P B 2
H9B H 1.030072 1.039641 0.772837 0.152 Uiso 0.5 1 calc R U P B 2
C37 C 1.1505(12) 0.9156(15) 0.7617(6) 0.169(5) Uani 0.5 1 d . . P B 2
H37A H 1.200459 0.912632 0.739453 0.253 Uiso 0.5 1 calc R U P B 2
H37B H 1.095758 0.844742 0.755146 0.253 Uiso 0.5 1 calc R U P B 2
H37C H 1.190171 0.899892 0.791100 0.253 Uiso 0.5 1 calc R U P B 2
C19 C 1.1214(16) 0.991(2) 0.7454(5) 0.157(5) Uani 0.5 1 d . . P B 1
H19A H 1.200952 0.986816 0.749086 0.188 Uiso 0.5 1 calc R U P B 1
H19B H 1.091779 0.901230 0.735058 0.188 Uiso 0.5 1 calc R U P B 1
C39 C 1.0766(14) 1.0384(16) 0.7909(4) 0.199(7) Uani 0.5 1 d . . P B 1
H39A H 1.007140 1.084214 0.783625 0.298 Uiso 0.5 1 calc R U P B 1
H39B H 1.127992 1.101259 0.807185 0.298 Uiso 0.5 1 calc R U P B 1
H39C H 1.067566 0.958333 0.809297 0.298 Uiso 0.5 1 calc R U P B 1
N3 N 0.8669(11) 0.4246(11) 0.5037(3) 0.075(3) Uani 0.3 1 d G . P A 2
C5 C 0.8153(10) 0.5570(9) 0.4844(2) 0.107(8) Uani 0.3 1 d G . P A 2
C41 C 0.7811(3) 0.6412(4) 0.52271(11) 0.0882(8) Uani 1 1 d G . . . .
C21 C 0.8116(9) 0.5608(7) 0.5658(2) 0.110(5) Uani 0.3 1 d G . P A 2
N7 N 0.8647(10) 0.4270(8) 0.5540(3) 0.110(4) Uani 0.3 1 d G . P A 2
C43 C 0.827(2) 0.5655(17) 0.6145(5) 0.132(6) Uani 0.3 1 d . . P A 2
H43A H 0.835671 0.472729 0.626320 0.198 Uiso 0.3 1 calc R U P A 2
H43B H 0.763367 0.607321 0.624852 0.198 Uiso 0.3 1 calc R U P A 2
H43C H 0.890574 0.619500 0.624896 0.198 Uiso 0.3 1 calc R U P A 2
Cl2 Cl 0.7807(7) 0.5799(8) 0.43860(14) 0.186(3) Uani 0.3 1 d . . P A 2
C11 C 0.9806(8) 0.0814(10) 0.4417(4) 0.117(4) Uani 0.3 1 d G . P A 2
H11 H 1.007027 0.004954 0.427381 0.141 Uiso 0.3 1 calc R U P A 2
C45 C 0.9645(11) 0.2073(13) 0.4190(3) 0.148(8) Uani 0.3 1 d G . P A 2
H45 H 0.980141 0.215095 0.389410 0.178 Uiso 0.3 1 calc R U P A 2
C23 C 0.9250(11) 0.3215(9) 0.4404(3) 0.118(5) Uani 0.3 1 d G . P A 2
H23 H 0.914173 0.405720 0.425171 0.141 Uiso 0.3 1 calc R U P A 2
C47 C 0.9015(7) 0.3098(7) 0.4846(3) 0.072(2) Uani 0.3 1 d G . P A 2
C3 C 0.9176(10) 0.1839(9) 0.5073(3) 0.152(7) Uani 0.3 1 d G . P A 2
H3 H 0.901973 0.176066 0.536875 0.183 Uiso 0.3 1 calc R U P A 2
C49 C 0.9572(11) 0.0697(7) 0.4859(4) 0.169(7) Uani 0.3 1 d G . P A 2
H49 H 0.967942 -0.014561 0.501114 0.203 Uiso 0.3 1 calc R U P A 2

loop_
_atom_site_aniso_label
_atom_site_aniso_U_11
_atom_site_aniso_U_22
_atom_site_aniso_U_33
_atom_site_aniso_U_23
_atom_site_aniso_U_13
_atom_site_aniso_U_12
Cl1 0.1902(18) 0.1313(15) 0.0763(10) -0.0049(10) 0.0427(10) 0.0198(13)
O1 0.1086(15) 0.0968(15) 0.0789(13) 0.0346(11) -0.0135(11) -0.0078(12)
N1 0.0841(15) 0.0890(15) 0.0548(12) -0.0035(10) 0.0025(10) 0.0142(12)
O2 0.131(2) 0.187(3) 0.0559(12) 0.0352(14) 0.0062(12) 0.0385(18)
N4 0.1069(18) 0.1013(17) 0.0497(12) 0.0148(11) 0.0097(11) 0.0362(14)
C1 0.1017(19) 0.0672(16) 0.0535(14) 0.0050(11) 0.0113(13) 0.0209(13)
C4 0.1032(19) 0.0684(16) 0.0580(15) 0.0080(12) 0.0017(13) 0.0089(14)
C6 0.106(2) 0.0734(17) 0.0574(15) 0.0115(12) 0.0099(13) 0.0023(14)
C8 0.1080(19) 0.0660(15) 0.0560(14) 0.0070(12) 0.0181(13) 0.0193(14)
N6 0.079(5) 0.104(3) 0.092(3) -0.021(3) 0.016(3) -0.002(3)
C10 0.1049(19) 0.0760(17) 0.0534(14) 0.0140(12) 0.0148(13) 0.0279(14)
C12 0.119(2) 0.0741(18) 0.0725(18) 0.0173(14) 0.0258(16) 0.0193(16)
C14 0.116(2) 0.101(2) 0.0614(17) 0.0170(15) -0.0034(15) -0.0058(18)
C16 0.101(2) 0.130(3) 0.0618(16) 0.0348(16) 0.0088(15) 0.0278(19)
C18 0.115(2) 0.095(2) 0.0724(18) -0.0036(15) 0.0102(16) -0.0086(17)
C20 0.106(2) 0.095(2) 0.0619(16) 0.0108(14) 0.0038(15) 0.0215(16)
C22 0.107(2) 0.0835(19) 0.0897(19) 0.0302(16) 0.0296(17) 0.0306(17)
C24 0.120(2) 0.0714(18) 0.088(2) 0.0074(15) 0.0282(17) 0.0000(17)
N8 0.136(3) 0.119(3) 0.145(3) 0.047(2) -0.011(2) -0.034(2)
C26 0.103(2) 0.101(2) 0.0790(19) 0.0077(16) -0.0020(16) 0.0082(17)
N2 0.139(3) 0.155(3) 0.095(2) 0.0210(19) -0.0113(18) -0.043(2)
C28 0.115(2) 0.0807(19) 0.0783(19) 0.0237(15) -0.0072(16) -0.0054(17)
C30 0.105(2) 0.118(2) 0.092(2) 0.0509(19) 0.0238(18) 0.036(2)
C32 0.118(2) 0.082(2) 0.087(2) 0.0127(16) 0.0009(17) -0.0053(17)
N5 0.126(4) 0.079(2) 0.094(3) -0.018(2) 0.024(3) -0.011(2)
C34 0.106(2) 0.131(3) 0.0563(15) -0.0084(16) 0.0022(15) 0.030(2)
C36 0.153(3) 0.085(2) 0.127(3) 0.0277(19) 0.054(3) 0.043(2)
C38 0.090(5) 0.105(3) 0.095(4) -0.036(3) 0.017(3) 0.004(3)
C40 0.115(4) 0.074(3) 0.084(3) -0.034(2) 0.029(3) -0.029(3)
C42 0.131(3) 0.115(3) 0.113(3) -0.002(2) 0.001(2) -0.027(2)
C44 0.135(3) 0.140(3) 0.134(3) 0.075(3) 0.026(3) 0.049(3)
C46 0.167(4) 0.105(3) 0.189(4) 0.052(3) 0.073(4) 0.064(3)
C48 0.148(4) 0.156(4) 0.136(4) 0.004(3) 0.017(3) -0.002(3)
C50 0.152(4) 0.119(3) 0.193(4) 0.077(3) 0.052(4) 0.059(3)
C25 0.139(4) 0.149(4) 0.216(6) 0.057(4) -0.005(4) -0.033(3)
C13 0.189(5) 0.189(5) 0.152(4) 0.066(4) -0.018(4) -0.077(4)
C27 0.150(5) 0.087(3) 0.090(3) 0.009(3) 0.044(3) -0.007(4)
C7 0.166(6) 0.101(4) 0.157(6) -0.038(4) 0.040(4) 0.007(4)
C29 0.163(7) 0.130(5) 0.171(7) -0.047(6) 0.046(5) 0.010(5)
C15 0.113(5) 0.164(6) 0.145(6) -0.060(5) 0.028(4) -0.004(4)
C31 0.082(3) 0.134(5) 0.115(4) -0.033(3) 0.019(3) -0.010(4)
C2 0.083(4) 0.106(3) 0.102(4) -0.021(3) 0.015(3) 0.008(3)
C33 0.129(4) 0.097(3) 0.129(4) -0.021(3) 0.033(3) 0.004(3)
C17 0.245(8) 0.259(8) 0.152(5) 0.050(5) 0.037(5) -0.081(6)
C35 0.203(8) 0.402(15) 0.292(12) 0.100(10) 0.085(8) 0.062(9)
C9 0.137(9) 0.156(8) 0.080(5) 0.003(6) -0.013(6) -0.045(6)
C37 0.184(11) 0.161(9) 0.160(12) 0.047(8) 0.018(9) -0.024(7)
C19 0.156(11) 0.184(14) 0.115(9) 0.036(8) -0.041(7) -0.047(9)
C39 0.285(17) 0.208(13) 0.093(6) 0.021(8) -0.016(8) -0.093(12)
N3 0.057(7) 0.074(5) 0.095(6) -0.025(5) 0.014(5) 0.008(4)
C5 0.137(17) 0.088(10) 0.091(7) -0.039(6) -0.007(7) 0.041(11)
C41 0.0847(19) 0.102(2) 0.0783(18) -0.0266(15) 0.0115(15) -0.0072(16)
C21 0.191(14) 0.052(5) 0.082(5) -0.036(4) 0.002(6) -0.042(5)
N7 0.183(13) 0.064(5) 0.084(6) -0.019(4) 0.016(6) -0.024(6)
C43 0.205(18) 0.109(11) 0.078(5) -0.004(7) 0.004(8) 0.043(12)
Cl2 0.288(8) 0.203(6) 0.066(2) -0.004(3) 0.018(3) 0.147(6)
C11 0.084(7) 0.112(8) 0.154(9) -0.061(7) 0.006(7) 0.014(6)
C45 0.163(19) 0.148(12) 0.146(14) -0.034(9) 0.061(15) 0.051(12)
C23 0.146(15) 0.098(8) 0.115(8) -0.030(6) 0.041(9) 0.004(9)
C47 0.049(5) 0.064(4) 0.103(6) -0.023(4) 0.008(5) 0.004(4)
C3 0.232(18) 0.105(7) 0.132(10) 0.011(6) 0.068(11) 0.077(9)
C49 0.226(19) 0.109(9) 0.182(12) -0.020(8) 0.064(13) 0.065(11)

loop_
_atom_type_symbol
_atom_type_description
_atom_type_scat_dispersion_real
_atom_type_scat_dispersion_imag
_atom_type_scat_source
C C 0.0033 0.0016 'International Tables Vol C Tables 4.2.6.8 and 6.1.1.4'
H H 0.0000 0.0000 'International Tables Vol C Tables 4.2.6.8 and 6.1.1.4'
Cl Cl 0.1484 0.1585 'International Tables Vol C Tables 4.2.6.8 and 6.1.1.4'
N N 0.0061 0.0033 'International Tables Vol C Tables 4.2.6.8 and 6.1.1.4'
O O 0.0106 0.0060 'International Tables Vol C Tables 4.2.6.8 and 6.1.1.4'

loop_
_geom_angle_atom_site_label_1
_geom_angle_atom_site_label_2
_geom_angle_atom_site_label_3
_geom_angle
_geom_angle_site_symmetry_1
_geom_angle_site_symmetry_3
_geom_angle_publ_flag
C6 O1 C4 118.8(2) . . ?
C34 N1 N4 119.6(3) . . ?
N1 N4 C10 114.95(19) . . ?
C16 N4 N1 129.3(3) . . ?
C16 N4 C10 114.7(2) . . ?
C4 C1 C10 121.6(3) . . ?
C20 C1 C4 115.8(3) . . ?
C20 C1 C10 122.5(2) . . ?
C1 C4 O1 122.5(3) . . ?
C28 C4 O1 114.8(2) . . ?
C28 C4 C1 122.7(3) . . ?
O1 C6 C8 123.2(3) . . ?
O1 C6 C14 114.2(2) . . ?
C8 C6 C14 122.7(3) . . ?
C6 C8 C10 121.8(3) . . ?
C6 C8 C12 115.7(3) . . ?
C12 C8 C10 122.4(2) . . ?
N5 N6 C2 117.3(6) . . ?
C38 N6 N5 111.4(5) . . ?
C38 N6 C2 131.3(5) . . ?
N4 C10 C1 110.4(2) . . ?
N4 C10 C8 109.9(2) . . ?
N4 C10 C22 99.6(2) . . ?
C1 C10 C8 110.7(2) . . ?
C1 C10 C22 112.6(2) . . ?
C8 C10 C22 113.1(3) . . ?
C8 C12 H12 118.3 . . ?
C24 C12 C8 123.4(3) . . ?
C24 C12 H12 118.3 . . ?
C6 C14 H14 119.5 . . ?
C6 C14 C18 121.0(3) . . ?
C18 C14 H14 119.5 . . ?
O2 C16 N4 125.6(3) . . ?
O2 C16 C30 129.0(3) . . ?
N4 C16 C30 105.4(3) . . ?
C14 C18 C24 116.2(3) . . ?
N2 C18 C14 121.4(3) . . ?
N2 C18 C24 122.4(3) . . ?
C1 C20 H20 118.5 . . ?
C26 C20 C1 123.0(3) . . ?
C26 C20 H20 118.5 . . ?
C30 C22 C10 109.7(3) . . ?
C36 C22 C10 129.0(3) . . ?
C36 C22 C30 121.3(3) . . ?
C12 C24 C18 120.9(3) . . ?
C12 C24 H24 119.5 . . ?
C18 C24 H24 119.5 . . ?
C32 N8 C25 122.3(4) . . ?
C32 N8 C13 119.5(4) . . ?
C25 N8 C13 118.0(4) . . ?
C20 C26 H26 119.7 . . ?
C20 C26 C32 120.5(3) . . ?
C32 C26 H26 119.7 . . ?
C18 N2 C42 122.0(3) . . ?
C18 N2 C9 120.5(7) . . ?
C18 N2 C19 117.0(8) . . ?
C42 N2 C9 117.2(7) . . ?
C42 N2 C19 115.6(9) . . ?
C4 C28 H28 119.3 . . ?
C4 C28 C32 121.4(3) . . ?
C32 C28 H28 119.3 . . ?
C22 C30 C16 110.5(3) . . ?
C22 C30 C44 121.1(4) . . ?
C44 C30 C16 128.4(4) . . ?
N8 C32 C26 121.4(3) . . ?
N8 C32 C28 122.0(3) . . ?
C28 C32 C26 116.5(3) . . ?
C40 N5 N6 103.6(5) . . ?
N1 C34 H34 120.4 . . ?
N1 C34 C41 119.2(3) . . ?
C41 C34 H34 120.4 . . ?
C22 C36 H36 121.5 . . ?
C22 C36 C46 117.1(4) . . ?
C46 C36 H36 121.5 . . ?
N6 C38 Cl1 120.1(5) . . ?
N6 C38 C41 106.1(6) . . ?
C41 C38 Cl1 133.7(6) . . ?
N5 C40 C27 124.2(5) . . ?
C41 C40 N5 111.3(4) . . ?
C41 C40 C27 124.5(5) . . ?
N2 C42 H42A 108.7 . . ?
N2 C42 H42B 108.7 . . ?
N2 C42 C48 114.4(4) . . ?
H42A C42 H42B 107.6 . . ?
C48 C42 H42A 108.7 . . ?
C48 C42 H42B 108.7 . . ?
C30 C44 H44 120.9 . . ?
C50 C44 C30 118.3(4) . . ?
C50 C44 H44 120.9 . . ?
C36 C46 H46 119.1 . . ?
C36 C46 C50 121.8(5) . . ?
C50 C46 H46 119.1 . . ?
C42 C48 H48A 109.5 . . ?
C42 C48 H48B 109.5 . . ?
C42 C48 H48C 109.5 . . ?
H48A C48 H48B 109.5 . . ?
H48A C48 H48C 109.5 . . ?
H48B C48 H48C 109.5 . . ?
C44 C50 C46 120.5(4) . . ?
C44 C50 H50 119.7 . . ?
C46 C50 H50 119.7 . . ?
N8 C25 H25A 108.4 . . ?
N8 C25 H25B 108.4 . . ?
H25A C25 H25B 107.5 . . ?
C35 C25 N8 115.5(8) . . ?
C35 C25 H25A 108.4 . . ?
C35 C25 H25B 108.4 . . ?
N8 C13 H13A 110.0 . . ?
N8 C13 H13B 110.0 . . ?
H13A C13 H13B 108.4 . . ?
C17 C13 N8 108.3(7) . . ?
C17 C13 H13A 110.0 . . ?
C17 C13 H13B 110.0 . . ?
C40 C27 H27A 109.5 . . ?
C40 C27 H27B 109.5 . . ?
C40 C27 H27C 109.5 . . ?
H27A C27 H27B 109.5 . . ?
H27A C27 H27C 109.5 . . ?
H27B C27 H27C 109.5 . . ?
C29 C7 H7 120.0 . . ?
C29 C7 C33 120.0 . . ?
C33 C7 H7 120.0 . . ?
C7 C29 H29 120.0 . . ?
C15 C29 C7 120.0 . . ?
C15 C29 H29 120.0 . . ?
C29 C15 H15 120.0 . . ?
C31 C15 C29 120.0 . . ?
C31 C15 H15 120.0 . . ?
C15 C31 H31 120.0 . . ?
C15 C31 C2 120.0 . . ?
C2 C31 H31 120.0 . . ?
C31 C2 N6 123.3(4) . . ?
C33 C2 N6 116.7(4) . . ?
C33 C2 C31 120.0 . . ?
C7 C33 H33 120.0 . . ?
C2 C33 C7 120.0 . . ?
C2 C33 H33 120.0 . . ?
C13 C17 H17A 109.5 . . ?
C13 C17 H17B 109.5 . . ?
C13 C17 H17C 109.5 . . ?
H17A C17 H17B 109.5 . . ?
H17A C17 H17C 109.5 . . ?
H17B C17 H17C 109.5 . . ?
C25 C35 H35A 109.5 . . ?
C25 C35 H35B 109.5 . . ?
C25 C35 H35C 109.5 . . ?
H35A C35 H35B 109.5 . . ?
H35A C35 H35C 109.5 . . ?
H35B C35 H35C 109.5 . . ?
N2 C9 H9A 109.1 . . ?
N2 C9 H9B 109.1 . . ?
H9A C9 H9B 107.8 . . ?
C37 C9 N2 112.5(13) . . ?
C37 C9 H9A 109.1 . . ?
C37 C9 H9B 109.1 . . ?
C9 C37 H37A 109.5 . . ?
C9 C37 H37B 109.5 . . ?
C9 C37 H37C 109.5 . . ?
H37A C37 H37B 109.5 . . ?
H37A C37 H37C 109.5 . . ?
H37B C37 H37C 109.5 . . ?
N2 C19 H19A 111.7 . . ?
N2 C19 H19B 111.7 . . ?
N2 C19 C39 100.5(15) . . ?
H19A C19 H19B 109.4 . . ?
C39 C19 H19A 111.7 . . ?
C39 C19 H19B 111.7 . . ?
C19 C39 H39A 109.5 . . ?
C19 C39 H39B 109.5 . . ?
C19 C39 H39C 109.5 . . ?
H39A C39 H39B 109.5 . . ?
H39A C39 H39C 109.5 . . ?
H39B C39 H39C 109.5 . . ?
C5 N3 N7 108.0 . . ?
C47 N3 C5 132.5(7) . . ?
C47 N3 N7 119.1(7) . . ?
N3 C5 C41 108.0 . . ?
Cl2 C5 N3 124.7(5) . . ?
Cl2 C5 C41 125.4(5) . . ?
C34 C41 C5 130.4(3) . . ?
C34 C41 C21 120.9(3) . . ?
C38 C41 C34 119.3(5) . . ?
C40 C41 C34 132.5(4) . . ?
C40 C41 C38 107.6(5) . . ?
C21 C41 C5 108.0 . . ?
N7 C21 C41 108.0 . . ?
C43 C21 C41 146.1(7) . . ?
C43 C21 N7 105.0(8) . . ?
C21 N7 N3 108.0 . . ?
C21 C43 H43A 109.5 . . ?
C21 C43 H43B 109.5 . . ?
C21 C43 H43C 109.5 . . ?
H43A C43 H43B 109.5 . . ?
H43A C43 H43C 109.5 . . ?
H43B C43 H43C 109.5 . . ?
C45 C11 H11 120.0 . . ?
C45 C11 C49 120.0 . . ?
C49 C11 H11 120.0 . . ?
C11 C45 H45 120.0 . . ?
C23 C45 C11 120.0 . . ?
C23 C45 H45 120.0 . . ?
C45 C23 H23 120.0 . . ?
C47 C23 C45 120.0 . . ?
C47 C23 H23 120.0 . . ?
N3 C47 C23 117.1(8) . . ?
N3 C47 C3 122.9(8) . . ?
C23 C47 C3 120.0 . . ?
C47 C3 H3 120.0 . . ?
C49 C3 C47 120.0 . . ?
C49 C3 H3 120.0 . . ?
C11 C49 H49 120.0 . . ?
C3 C49 C11 120.0 . . ?
C3 C49 H49 120.0 . . ?

loop_
_geom_bond_atom_site_label_1
_geom_bond_atom_site_label_2
_geom_bond_distance
_geom_bond_site_symmetry_2
_geom_bond_publ_flag
Cl1 C38 1.765(7) . ?
O1 C4 1.388(4) . ?
O1 C6 1.369(4) . ?
N1 N4 1.377(3) . ?
N1 C34 1.273(4) . ?
O2 C16 1.229(4) . ?
N4 C10 1.486(3) . ?
N4 C16 1.370(4) . ?
C1 C4 1.385(4) . ?
C1 C10 1.509(4) . ?
C1 C20 1.383(4) . ?
C4 C28 1.355(4) . ?
C6 C8 1.376(4) . ?
C6 C14 1.390(4) . ?
C8 C10 1.516(4) . ?
C8 C12 1.382(4) . ?
N6 N5 1.323(7) . ?
N6 C38 1.300(9) . ?
N6 C2 1.465(7) . ?
C10 C22 1.528(4) . ?
C12 H12 0.9300 . ?
C12 C24 1.373(5) . ?
C14 H14 0.9300 . ?
C14 C18 1.401(5) . ?
C16 C30 1.454(5) . ?
C18 C24 1.403(5) . ?
C18 N2 1.376(5) . ?
C20 H20 0.9300 . ?
C20 C26 1.367(5) . ?
C22 C30 1.380(5) . ?
C22 C36 1.366(5) . ?
C24 H24 0.9300 . ?
N8 C32 1.370(5) . ?
N8 C25 1.437(6) . ?
N8 C13 1.488(7) . ?
C26 H26 0.9300 . ?
C26 C32 1.402(5) . ?
N2 C42 1.447(5) . ?
N2 C9 1.486(16) . ?
N2 C19 1.503(18) . ?
C28 H28 0.9300 . ?
C28 C32 1.397(5) . ?
C30 C44 1.393(5) . ?
N5 C40 1.307(7) . ?
C34 H34 0.9300 . ?
C34 C41 1.444(5) . ?
C36 H36 0.9300 . ?
C36 C46 1.389(5) . ?
C38 C41 1.316(7) . ?
C40 C27 1.524(7) . ?
C40 C41 1.295(7) . ?
C42 H42A 0.9700 . ?
C42 H42B 0.9700 . ?
C42 C48 1.478(6) . ?
C44 H44 0.9300 . ?
C44 C50 1.349(7) . ?
C46 H46 0.9300 . ?
C46 C50 1.393(8) . ?
C48 H48A 0.9600 . ?
C48 H48B 0.9600 . ?
C48 H48C 0.9600 . ?
C50 H50 0.9300 . ?
C25 H25A 0.9700 . ?
C25 H25B 0.9700 . ?
C25 C35 1.415(11) . ?
C13 H13A 0.9700 . ?
C13 H13B 0.9700 . ?
C13 C17 1.340(8) . ?
C27 H27A 0.9600 . ?
C27 H27B 0.9600 . ?
C27 H27C 0.9600 . ?
C7 H7 0.9300 . ?
C7 C29 1.3900 . ?
C7 C33 1.3900 . ?
C29 H29 0.9300 . ?
C29 C15 1.3900 . ?
C15 H15 0.9300 . ?
C15 C31 1.3900 . ?
C31 H31 0.9300 . ?
C31 C2 1.3900 . ?
C2 C33 1.3900 . ?
C33 H33 0.9300 . ?
C17 H17A 0.9600 . ?
C17 H17B 0.9600 . ?
C17 H17C 0.9600 . ?
C35 H35A 0.9600 . ?
C35 H35B 0.9600 . ?
C35 H35C 0.9600 . ?
C9 H9A 0.9700 . ?
C9 H9B 0.9700 . ?
C9 C37 1.42(2) . ?
C37 H37A 0.9600 . ?
C37 H37B 0.9600 . ?
C37 H37C 0.9600 . ?
C19 H19A 0.9700 . ?
C19 H19B 0.9700 . ?
C19 C39 1.60(2) . ?
C39 H39A 0.9600 . ?
C39 H39B 0.9600 . ?
C39 H39C 0.9600 . ?
N3 C5 1.504(5) . ?
N3 N7 1.505(5) . ?
N3 C47 1.339(10) . ?
C5 C41 1.505(5) . ?
C5 Cl2 1.395(8) . ?
C41 C21 1.505(5) . ?
C21 N7 1.504(5) . ?
C21 C43 1.445(15) . ?
C43 H43A 0.9600 . ?
C43 H43B 0.9600 . ?
C43 H43C 0.9600 . ?
C11 H11 0.9300 . ?
C11 C45 1.3900 . ?
C11 C49 1.3900 . ?
C45 H45 0.9300 . ?
C45 C23 1.3900 . ?
C23 H23 0.9300 . ?
C23 C47 1.3900 . ?
C47 C3 1.3900 . ?
C3 H3 0.9300 . ?
C3 C49 1.3900 . ?
C49 H49 0.9300 . ?

loop_
_geom_torsion_atom_site_label_1
_geom_torsion_atom_site_label_2
_geom_torsion_atom_site_label_3
_geom_torsion_atom_site_label_4
_geom_torsion
_geom_torsion_site_symmetry_1
_geom_torsion_site_symmetry_2
_geom_torsion_site_symmetry_3
_geom_torsion_site_symmetry_4
_geom_torsion_publ_flag
Cl1 C38 C41 C34 4.0(11) . . . . ?
Cl1 C38 C41 C40 176.2(7) . . . . ?
O1 C4 C28 C32 -179.7(3) . . . . ?
O1 C6 C8 C10 -1.8(4) . . . . ?
O1 C6 C8 C12 -179.1(3) . . . . ?
O1 C6 C14 C18 -179.4(3) . . . . ?
N1 N4 C10 C1 -52.8(3) . . . . ?
N1 N4 C10 C8 69.6(3) . . . . ?
N1 N4 C10 C22 -171.4(3) . . . . ?
N1 N4 C16 O2 -9.3(6) . . . . ?
N1 N4 C16 C30 170.3(3) . . . . ?
N1 C34 C41 C38 -173.3(5) . . . . ?
N1 C34 C41 C40 16.8(6) . . . . ?
N1 C34 C41 C5 -178.5(7) . . . . ?
N1 C34 C41 C21 -8.9(7) . . . . ?
O2 C16 C30 C22 177.3(4) . . . . ?
O2 C16 C30 C44 -0.8(7) . . . . ?
N4 N1 C34 C41 -177.2(3) . . . . ?
N4 C10 C22 C30 0.4(4) . . . . ?
N4 C10 C22 C36 -179.1(4) . . . . ?
N4 C16 C30 C22 -2.2(4) . . . . ?
N4 C16 C30 C44 179.7(4) . . . . ?
C1 C4 C28 C32 1.6(5) . . . . ?
C1 C10 C22 C30 -116.6(3) . . . . ?
C1 C10 C22 C36 63.9(5) . . . . ?
C1 C20 C26 C32 -2.1(5) . . . . ?
C4 O1 C6 C8 -6.9(4) . . . . ?
C4 O1 C6 C14 172.8(3) . . . . ?
C4 C1 C10 N4 108.9(3) . . . . ?
C4 C1 C10 C8 -13.0(3) . . . . ?
C4 C1 C10 C22 -140.7(3) . . . . ?
C4 C1 C20 C26 0.5(4) . . . . ?
C4 C28 C32 N8 178.6(4) . . . . ?
C4 C28 C32 C26 -3.0(5) . . . . ?
C6 O1 C4 C1 4.9(4) . . . . ?
C6 O1 C4 C28 -173.8(3) . . . . ?
C6 C8 C10 N4 -111.1(3) . . . . ?
C6 C8 C10 C1 11.2(4) . . . . ?
C6 C8 C10 C22 138.6(3) . . . . ?
C6 C8 C12 C24 -0.6(4) . . . . ?
C6 C14 C18 C24 -2.3(5) . . . . ?
C6 C14 C18 N2 177.6(3) . . . . ?
C8 C6 C14 C18 0.3(5) . . . . ?
C8 C10 C22 C30 117.0(3) . . . . ?
C8 C10 C22 C36 -62.5(5) . . . . ?
C8 C12 C24 C18 -1.5(5) . . . . ?
N6 N5 C40 C27 178.5(6) . . . . ?
N6 N5 C40 C41 -1.3(6) . . . . ?
N6 C38 C41 C34 -172.4(4) . . . . ?
N6 C38 C41 C40 -0.2(7) . . . . ?
N6 C2 C33 C7 -179.9(5) . . . . ?
C10 N4 C16 O2 -177.0(4) . . . . ?
C10 N4 C16 C30 2.6(4) . . . . ?
C10 C1 C4 O1 5.8(4) . . . . ?
C10 C1 C4 C28 -175.6(3) . . . . ?
C10 C1 C20 C26 175.8(3) . . . . ?
C10 C8 C12 C24 -177.8(3) . . . . ?
C10 C22 C30 C16 1.1(4) . . . . ?
C10 C22 C30 C44 179.4(4) . . . . ?
C10 C22 C36 C46 -179.6(4) . . . . ?
C12 C8 C10 N4 66.0(3) . . . . ?
C12 C8 C10 C1 -171.7(2) . . . . ?
C12 C8 C10 C22 -44.3(3) . . . . ?
C14 C6 C8 C10 178.4(3) . . . . ?
C14 C6 C8 C12 1.1(4) . . . . ?
C14 C18 C24 C12 2.9(5) . . . . ?
C14 C18 N2 C42 169.9(4) . . . . ?
C14 C18 N2 C9 -17.5(8) . . . . ?
C14 C18 N2 C19 17.1(10) . . . . ?
C16 N4 C10 C1 116.7(3) . . . . ?
C16 N4 C10 C8 -120.9(3) . . . . ?
C16 N4 C10 C22 -1.9(4) . . . . ?
C16 C30 C44 C50 178.2(4) . . . . ?
C18 N2 C42 C48 -80.4(6) . . . . ?
C18 N2 C9 C37 92.6(14) . . . . ?
C18 N2 C19 C39 -94.6(11) . . . . ?
C20 C1 C4 O1 -178.8(3) . . . . ?
C20 C1 C4 C28 -0.2(4) . . . . ?
C20 C1 C10 N4 -66.1(3) . . . . ?
C20 C1 C10 C8 171.9(2) . . . . ?
C20 C1 C10 C22 44.3(4) . . . . ?
C20 C26 C32 N8 -178.3(4) . . . . ?
C20 C26 C32 C28 3.2(5) . . . . ?
C22 C30 C44 C50 0.3(7) . . . . ?
C22 C36 C46 C50 -0.1(8) . . . . ?
C24 C18 N2 C42 -10.1(6) . . . . ?
C24 C18 N2 C9 162.5(7) . . . . ?
C24 C18 N2 C19 -162.9(9) . . . . ?
N2 C18 C24 C12 -177.1(3) . . . . ?
C30 C22 C36 C46 1.0(6) . . . . ?
C30 C44 C50 C46 0.5(8) . . . . ?
C32 N8 C25 C35 -88.1(8) . . . . ?
C32 N8 C13 C17 82.5(7) . . . . ?
N5 N6 C38 Cl1 -177.6(6) . . . . ?
N5 N6 C38 C41 -0.6(7) . . . . ?
N5 N6 C2 C31 -136.8(5) . . . . ?
N5 N6 C2 C33 43.1(6) . . . . ?
N5 C40 C41 C34 171.8(4) . . . . ?
N5 C40 C41 C38 1.0(7) . . . . ?
C34 N1 N4 C10 -177.0(3) . . . . ?
C34 N1 N4 C16 15.3(5) . . . . ?
C34 C41 C21 N7 -171.7(4) . . . . ?
C34 C41 C21 C43 -6(3) . . . . ?
C36 C22 C30 C16 -179.3(4) . . . . ?
C36 C22 C30 C44 -1.1(6) . . . . ?
C36 C46 C50 C44 -0.6(9) . . . . ?
C38 N6 N5 C40 1.2(7) . . . . ?
C38 N6 C2 C31 43.5(9) . . . . ?
C38 N6 C2 C33 -136.7(7) . . . . ?
C42 N2 C9 C37 -94.4(13) . . . . ?
C42 N2 C19 C39 110.8(11) . . . . ?
C25 N8 C32 C26 0.9(7) . . . . ?
C25 N8 C32 C28 179.2(5) . . . . ?
C25 N8 C13 C17 -102.3(7) . . . . ?
C13 N8 C32 C26 175.9(5) . . . . ?
C13 N8 C32 C28 -5.8(7) . . . . ?
C13 N8 C25 C35 96.8(8) . . . . ?
C27 C40 C41 C34 -8.0(9) . . . . ?
C27 C40 C41 C38 -178.8(6) . . . . ?
C7 C29 C15 C31 0.0 . . . . ?
C29 C7 C33 C2 0.0 . . . . ?
C29 C15 C31 C2 0.0 . . . . ?
C15 C31 C2 N6 179.9(5) . . . . ?
C15 C31 C2 C33 0.0 . . . . ?
C31 C2 C33 C7 0.0 . . . . ?
C2 N6 N5 C40 -178.6(5) . . . . ?
C2 N6 C38 Cl1 2.2(10) . . . . ?
C2 N6 C38 C41 179.2(6) . . . . ?
C33 C7 C29 C15 0.0 . . . . ?
C9 N2 C42 C48 106.8(8) . . . . ?
C19 N2 C42 C48 72.8(9) . . . . ?
N3 C5 C41 C34 170.6(5) . . . . ?
N3 C5 C41 C21 0.0 . . . . ?
N3 C47 C3 C49 -177.9(10) . . . . ?
C5 N3 N7 C21 0.0 . . . . ?
C5 N3 C47 C23 21.3(14) . . . . ?
C5 N3 C47 C3 -160.8(8) . . . . ?
C5 C41 C21 N7 0.0 . . . . ?
C5 C41 C21 C43 166(2) . . . . ?
C41 C21 N7 N3 0.0 . . . . ?
N7 N3 C5 C41 0.0 . . . . ?
N7 N3 C5 Cl2 -165.3(13) . . . . ?
N7 N3 C47 C23 -166.4(8) . . . . ?
N7 N3 C47 C3 11.5(15) . . . . ?
C43 C21 N7 N3 -171.9(14) . . . . ?
Cl2 C5 C41 C34 -24.3(15) . . . . ?
Cl2 C5 C41 C21 165.1(13) . . . . ?
C11 C45 C23 C47 0.0 . . . . ?
C45 C11 C49 C3 0.0 . . . . ?
C45 C23 C47 N3 178.0(10) . . . . ?
C45 C23 C47 C3 0.0 . . . . ?
C23 C47 C3 C49 0.0 . . . . ?
C47 N3 C5 C41 172.9(15) . . . . ?
C47 N3 C5 Cl2 7.6(12) . . . . ?
C47 N3 N7 C21 -174.0(12) . . . . ?
C47 C3 C49 C11 0.0 . . . . ?
C49 C11 C45 C23 0.0 . . . . ?
